data_7022600
loop_
_publ_author_name
'Benelli, Cristiano'
'Borgogelli, Elisa'
'Formica, Mauro'
'Fusi, Vieri'
'Giorgi, Luca'
'Macedi, Eleonora'
'Micheloni, Mauro'
'Paoli, Paola'
'Rossi, Patrizia'

_publ_section_title
;
 Di-maltol-polyamine ligands to form heterotrinuclear metal complexes:
 solid state, aqueous solution and magnetic characterization.
;
_journal_issue 16
_journal_name_full 'Dalton transactions (Cambridge, England : 2003)'
_journal_page_first 5848
_journal_page_last 5859
_journal_paper_doi 10.1039/c3dt32130d
_journal_volume 42
_journal_year 2013
_chemical_formula_sum 'C32 H40 Cl3 Cu2 N4 O26 Y'
_chemical_formula_weight 1219.02
_chemical_name_systematic
;
?
;
_space_group_IT_number 14
_symmetry_cell_setting monoclinic
_symmetry_space_group_name_Hall '-P 2ybc'
_symmetry_space_group_name_H-M 'P 1 21/c 1'
_atom_sites_solution_hydrogens geom
_atom_sites_solution_primary direct
_atom_sites_solution_secondary difmap
_audit_creation_method SHELXL-97
_cell_angle_alpha 90.00
_cell_angle_beta 107.98(7)
_cell_angle_gamma 90.00
_cell_formula_units_Z 4
_cell_length_a 13.050(10)
_cell_length_b 23.765(5)
_cell_length_c 15.900(10)
_cell_measurement_reflns_used 1752
_cell_measurement_temperature 298
_cell_measurement_theta_max 29.0411
_cell_measurement_theta_min 4.1877
_cell_volume 4690(5)
_computing_cell_refinement
;
CrysAlis RED, Oxford Diffraction Ltd.,
Version 1.171.29.2 (release 20-01-2006 CrysAlis171 .NET)
(compiled Jan 20 2006,12:36:28)
;
_computing_data_collection
;
CrysAlis CCD, Oxford Diffraction Ltd.,
Version 1.171.29.2 (release 20-01-2006 CrysAlis171 .NET)
(compiled Jan 20 2006,12:36:28)
;
_computing_data_reduction
;
CrysAlis RED, Oxford Diffraction Ltd.,
Version 1.171.29.2 (release 20-01-2006 CrysAlis171 .NET)
(compiled Jan 20 2006,12:36:28)
;
_computing_molecular_graphics 'ORTEP-3 (Farruggia, 1997)'
_computing_publication_material 'PARST97 (Nardelli, 1995)'
_computing_structure_refinement 'SHELXL-97 (Sheldrick, 1997)'
_computing_structure_solution 'SIR2004 (Altomare, 1999)'
_diffrn_ambient_temperature 298
_diffrn_detector_area_resol_mean 16.4547
_diffrn_measured_fraction_theta_full 0.973
_diffrn_measured_fraction_theta_max 0.802
_diffrn_measurement_device_type 'Xcalibur, Sapphire3'
_diffrn_measurement_method '\w scans'
_diffrn_radiation_monochromator graphite
_diffrn_radiation_source 'Enhance (Mo) X-ray Source'
_diffrn_radiation_type MoK\a
_diffrn_radiation_wavelength 0.71073
_diffrn_reflns_av_R_equivalents 0.0749
_diffrn_reflns_av_sigmaI/netI 0.3638
_diffrn_reflns_limit_h_max 16
_diffrn_reflns_limit_h_min -17
_diffrn_reflns_limit_k_max 29
_diffrn_reflns_limit_k_min 0
_diffrn_reflns_limit_l_max 21
_diffrn_reflns_limit_l_min 0
_diffrn_reflns_number 19548
_diffrn_reflns_theta_full 25.00
_diffrn_reflns_theta_max 29.13
_diffrn_reflns_theta_min 4.17
_exptl_absorpt_coefficient_mu 2.389
_exptl_absorpt_correction_T_max 1.00000
_exptl_absorpt_correction_T_min 0.55408
_exptl_absorpt_correction_type multi-scan
_exptl_absorpt_process_details
;
CrysAlisPro, Oxford Diffraction Ltd.,
Version 1.171.33.41 (release 06-05-2009 CrysAlis171 .NET)
(compiled May 6 2009,17:20:42)
Empirical absorption correction using spherical harmonics,
implemented in SCALE3 ABSPACK scaling algorithm.
;
_exptl_crystal_colour 'pale green'
_exptl_crystal_density_diffrn 1.726
_exptl_crystal_density_method 'not measured'
_exptl_crystal_description parallelepipedal
_exptl_crystal_F_000 2464
_exptl_crystal_size_max 0.52
_exptl_crystal_size_mid 0.46
_exptl_crystal_size_min 0.34
_refine_diff_density_max 0.645
_refine_diff_density_min -0.401
_refine_diff_density_rms 0.082
_refine_ls_extinction_method none
_refine_ls_goodness_of_fit_ref 0.762
_refine_ls_hydrogen_treatment mixed
_refine_ls_matrix_type full
_refine_ls_number_parameters 618
_refine_ls_number_reflns 10120
_refine_ls_number_restraints 56
_refine_ls_restrained_S_all 0.780
_refine_ls_R_factor_all 0.2061
_refine_ls_R_factor_gt 0.0634
_refine_ls_shift/su_max 0.000
_refine_ls_shift/su_mean 0.000
_refine_ls_structure_factor_coef Fsqd
_refine_ls_weighting_details 'calc w=1/[\s^2^(Fo^2^)+(0.0674P)^2^+0.0000P] where P=(Fo^2^+2Fc^2^)/3'
_refine_ls_weighting_scheme calc
_refine_ls_wR_factor_gt 0.1344
_refine_ls_wR_factor_ref 0.1622
_reflns_number_gt 2939
_reflns_number_total 10120
_reflns_threshold_expression >2sigma(I)
_cod_data_source_file c3dt32130d.txt
_cod_data_source_block 2
_cod_original_sg_symbol_H-M P21/c
_cod_database_code 7022600
_vfr_plat_420
;
PROBLEM: D-H without acceptor ...O2W-H2W1
RESPONSE: A weak hydrogen bond (according to G. R. Desiraju and T. Steiner,
The Weak Hydrogen Bond, Oxford University Press, 2001) involving the
hydrogen atom H2W1 and the oxygen atom O2A is present.
The H2W1...O2A distance is 2.64(6)A)
;

loop_
_symmetry_equiv_pos_as_xyz
'x, y, z'
'-x, y+1/2, -z+1/2'
'-x, -y, -z'
'x, -y-1/2, z-1/2'

loop_
_atom_site_label
_atom_site_type_symbol
_atom_site_fract_x
_atom_site_fract_y
_atom_site_fract_z
_atom_site_U_iso_or_equiv
_atom_site_adp_type
_atom_site_occupancy
_atom_site_symmetry_multiplicity
_atom_site_calc_flag
_atom_site_refinement_flags
_atom_site_disorder_assembly
_atom_site_disorder_group
Y1 Y 0.55634(7) 0.10065(3) 0.38790(5) 0.0595(3) Uani 1 1 d . . .
O2W O 0.4875(4) 0.0886(2) 0.5134(4) 0.0732(17) Uani 1 1 d D . .
Cu1A Cu 0.80506(8) 0.17101(4) 0.44139(6) 0.0617(3) Uani 1 1 d . . .
O1A O 0.7314(4) 0.11277(18) 0.4904(3) 0.0616(15) Uani 1 1 d . . .
O2A O 0.6300(5) 0.01441(18) 0.4770(3) 0.0623(15) Uani 1 1 d . . .
O3A O 0.9569(5) 0.0216(3) 0.5949(4) 0.0782(18) Uani 1 1 d . . .
O4A O 0.6645(4) 0.17507(18) 0.3615(3) 0.0659(15) Uani 1 1 d . . .
O5A O 0.4984(5) 0.1392(3) 0.2309(3) 0.0854(19) Uani 1 1 d . . .
O6A O 0.6671(6) 0.2812(3) 0.2034(5) 0.103(2) Uani 1 1 d . . .
N1A N 0.9292(5) 0.1713(3) 0.5512(4) 0.0631(18) Uani 1 1 d . . .
N2A N 0.8698(6) 0.2398(3) 0.3996(4) 0.071(2) Uani 1 1 d . . .
C1A C 0.9061(9) -0.0273(4) 0.5916(7) 0.093(3) Uani 1 1 d . . .
H1A H 0.9465 -0.0590 0.6154 0.112 Uiso 1 1 calc R . .
C2A C 0.8015(9) -0.0328(3) 0.5561(6) 0.090(3) Uani 1 1 d . . .
H2A H 0.7707 -0.0682 0.5547 0.108 Uiso 1 1 calc R . .
C3A C 0.7314(8) 0.0154(3) 0.5183(5) 0.065(2) Uani 1 1 d . . .
C4A C 0.7918(7) 0.0682(3) 0.5268(5) 0.052(2) Uani 1 1 d . . .
C5A C 0.9029(7) 0.0686(3) 0.5652(4) 0.058(2) Uani 1 1 d . . .
C6A C 0.9814(7) 0.1160(3) 0.5703(5) 0.080(3) Uani 1 1 d . . .
H6A1 H 1.0332 0.1167 0.6291 0.095 Uiso 1 1 calc R . .
H6A2 H 1.0207 0.1088 0.5286 0.095 Uiso 1 1 calc R . .
C7A C 1.0060(8) 0.2137(4) 0.5372(6) 0.099(3) Uani 1 1 d . . .
H7A1 H 1.0511 0.1968 0.5057 0.118 Uiso 1 1 calc R . .
H7A2 H 1.0521 0.2273 0.5937 0.118 Uiso 1 1 calc R . .
C8A C 0.9424(8) 0.2620(4) 0.4840(6) 0.090(3) Uani 1 1 d . . .
H8A1 H 0.9004 0.2802 0.5171 0.108 Uiso 1 1 calc R . .
H8A2 H 0.9911 0.2896 0.4724 0.108 Uiso 1 1 calc R . .
C9A C 0.7781(8) 0.2783(3) 0.3552(6) 0.087(3) Uani 1 1 d . . .
H9A1 H 0.7465 0.2917 0.3993 0.104 Uiso 1 1 calc R . .
H9A2 H 0.8067 0.3108 0.3330 0.104 Uiso 1 1 calc R . .
C10A C 0.6931(8) 0.2536(4) 0.2825(7) 0.078(3) Uani 1 1 d . . .
C11A C 0.5873(10) 0.2616(5) 0.1367(8) 0.104(4) Uani 1 1 d . . .
H11A H 0.5724 0.2812 0.0837 0.124 Uiso 1 1 calc R . .
C12A C 0.5228(9) 0.2148(5) 0.1364(7) 0.113(4) Uani 1 1 d . . .
H12A H 0.4664 0.2046 0.0868 0.136 Uiso 1 1 calc R . .
C13A C 0.5485(8) 0.1835(4) 0.2166(6) 0.080(3) Uani 1 1 d . . .
C14A C 0.6407(8) 0.2051(4) 0.2861(5) 0.070(3) Uani 1 1 d . . .
C15A C 0.8862(8) 0.1910(3) 0.6233(5) 0.091(3) Uani 1 1 d . . .
H15A H 0.8526 0.2271 0.6079 0.137 Uiso 1 1 calc R . .
H15B H 0.9444 0.1941 0.6776 0.137 Uiso 1 1 calc R . .
H15C H 0.8342 0.1644 0.6306 0.137 Uiso 1 1 calc R . .
C16A C 0.9301(8) 0.2268(3) 0.3358(6) 0.095(3) Uani 1 1 d . . .
H16A H 0.9879 0.2013 0.3627 0.143 Uiso 1 1 calc R . .
H16B H 0.9590 0.2610 0.3201 0.143 Uiso 1 1 calc R . .
H16C H 0.8821 0.2099 0.2836 0.143 Uiso 1 1 calc R . .
Cu1B Cu 0.32965(8) 0.05897(4) 0.22926(6) 0.0672(4) Uani 1 1 d . . .
O1B O 0.3615(4) 0.10760(19) 0.3288(3) 0.0661(15) Uani 1 1 d . . .
O2B O 0.4841(5) 0.1893(2) 0.4201(4) 0.0754(18) Uani 1 1 d . . .
O3B O 0.1743(6) 0.2249(3) 0.2672(5) 0.110(2) Uani 1 1 d . . .
O4B O 0.4705(4) 0.02943(19) 0.2888(3) 0.0683(16) Uani 1 1 d . . .
O5B O 0.6804(4) 0.0482(2) 0.3273(3) 0.0663(15) Uani 1 1 d . . .
O6B O 0.5445(8) -0.0581(4) 0.1297(5) 0.149(4) Uani 1 1 d . . .
N1B N 0.1875(7) 0.0924(3) 0.1674(5) 0.086(2) Uani 1 1 d . . .
N2B N 0.2886(7) -0.0059(4) 0.1497(7) 0.117(3) Uani 1 1 d . . .
C1B C 0.2354(11) 0.2639(4) 0.3154(7) 0.105(4) Uani 1 1 d . . .
H1B H 0.2066 0.3000 0.3113 0.126 Uiso 1 1 calc R . .
C2B C 0.3367(10) 0.2568(4) 0.3709(6) 0.089(3) Uani 1 1 d . . .
H2B H 0.3727 0.2867 0.4050 0.107 Uiso 1 1 calc R . .
C3B C 0.3900(8) 0.2014(3) 0.3771(6) 0.064(2) Uani 1 1 d . . .
C4B C 0.3192(7) 0.1598(3) 0.3229(5) 0.062(2) Uani 1 1 d . . .
C5B C 0.2195(8) 0.1717(4) 0.2716(7) 0.090(3) Uani 1 1 d . . .
C6B C 0.1402(8) 0.1247(6) 0.2180(8) 0.171(6) Uani 1 1 d . . .
H6B1 H 0.1193 0.1005 0.2591 0.205 Uiso 1 1 calc R . .
H6B2 H 0.0756 0.1423 0.1797 0.205 Uiso 1 1 calc R . .
C7B C 0.1200(9) 0.0499(4) 0.1187(9) 0.142(5) Uani 1 1 d . . .
H7B1 H 0.0675 0.0668 0.0678 0.171 Uiso 1 1 calc R . .
H7B2 H 0.0810 0.0330 0.1552 0.171 Uiso 1 1 calc R . .
C8B C 0.1792(8) 0.0050(4) 0.0874(6) 0.099(3) Uani 1 1 d . . .
H8B1 H 0.1376 -0.0295 0.0791 0.119 Uiso 1 1 calc R . .
H8B2 H 0.1858 0.0159 0.0305 0.119 Uiso 1 1 calc R . .
C9B C 0.3658(11) -0.0290(6) 0.1130(9) 0.177(7) Uani 1 1 d . . .
H9B1 H 0.3612 -0.0086 0.0591 0.213 Uiso 1 1 calc R . .
H9B2 H 0.3458 -0.0677 0.0966 0.213 Uiso 1 1 calc R . .
C10B C 0.4828(10) -0.0283(4) 0.1715(8) 0.112(4) Uani 1 1 d . . .
C11B C 0.6549(14) -0.0537(5) 0.1609(8) 0.136(5) Uani 1 1 d . . .
H11B H 0.6961 -0.0746 0.1338 0.163 Uiso 1 1 calc R . .
C12B C 0.7040(8) -0.0209(4) 0.2278(6) 0.095(3) Uani 1 1 d . . .
H12B H 0.7788 -0.0189 0.2481 0.115 Uiso 1 1 calc R . .
C13B C 0.6407(9) 0.0116(3) 0.2689(6) 0.075(3) Uani 1 1 d . . .
C14B C 0.5263(8) 0.0023(3) 0.2430(6) 0.072(3) Uani 1 1 d . . .
C15B C 0.2073(9) 0.1344(5) 0.0993(7) 0.148(5) Uani 1 1 d . . .
H15D H 0.2531 0.1643 0.1301 0.222 Uiso 1 1 calc R . .
H15E H 0.1397 0.1497 0.0638 0.222 Uiso 1 1 calc R . .
H15F H 0.2413 0.1152 0.0620 0.222 Uiso 1 1 calc R . .
C16B C 0.2714(11) -0.0547(5) 0.2122(10) 0.197(8) Uani 1 1 d . . .
H16D H 0.2218 -0.0423 0.2422 0.296 Uiso 1 1 calc R . .
H16E H 0.3391 -0.0640 0.2550 0.296 Uiso 1 1 calc R . .
H16F H 0.2427 -0.0874 0.1773 0.296 Uiso 1 1 calc R . .
Cl1 Cl 0.7879(2) 0.12542(11) 0.10258(17) 0.1032(9) Uani 1 1 d D . .
O11 O 0.8668(10) 0.1077(6) 0.1873(6) 0.212(7) Uiso 0.60 1 d PD A 1
O12 O 0.6930(7) 0.0931(5) 0.0893(9) 0.157(6) Uiso 0.60 1 d PD A 1
O13 O 0.7719(11) 0.1839(3) 0.1072(10) 0.174(6) Uiso 0.60 1 d PD A 1
O14 O 0.8399(8) 0.1129(5) 0.0364(6) 0.131(4) Uiso 0.60 1 d PD A 1
O15 O 0.8639(11) 0.1612(7) 0.1620(10) 0.157(8) Uiso 0.40 1 d PD A 2
O16 O 0.7206(12) 0.1605(7) 0.0296(9) 0.160(8) Uiso 0.40 1 d PD A 2
O17 O 0.7141(13) 0.1043(8) 0.1483(12) 0.212(12) Uiso 0.40 1 d PD A 2
O18 O 0.8335(14) 0.0813(6) 0.0681(12) 0.203(12) Uiso 0.40 1 d PD A 2
Cl2 Cl 0.9559(2) -0.09537(10) 0.15240(16) 0.0990(9) Uani 1 1 d D . .
O21 O 1.0212(9) -0.1199(5) 0.1033(8) 0.147(5) Uiso 0.60 1 d PD B 1
O22 O 0.9103(8) -0.0447(4) 0.1114(8) 0.137(4) Uiso 0.60 1 d PD B 1
O23 O 0.8929(10) -0.1309(5) 0.1823(9) 0.192(6) Uiso 0.60 1 d PD B 1
O24 O 1.0432(9) -0.0752(6) 0.2357(6) 0.216(7) Uiso 0.60 1 d PD B 1
O25 O 0.8495(8) -0.1170(6) 0.1053(10) 0.130(6) Uiso 0.40 1 d PD B 2
O26 O 0.9525(15) -0.0470(6) 0.2022(12) 0.201(10) Uiso 0.40 1 d PD B 2
O27 O 1.0065(15) -0.0824(9) 0.0840(10) 0.224(13) Uiso 0.40 1 d PD B 2
O28 O 1.0171(14) -0.1395(6) 0.2060(12) 0.221(11) Uiso 0.40 1 d PD B 2
Cl3 Cl 0.3039(3) 0.17132(14) 0.6107(3) 0.1555(15) Uani 1 1 d D . .
O31 O 0.2885(7) 0.2305(3) 0.6219(7) 0.221(5) Uani 1 1 d D . .
O32 O 0.2337(6) 0.1399(4) 0.6429(5) 0.191(4) Uani 1 1 d D . .
O33 O 0.2694(13) 0.1633(4) 0.5154(5) 0.381(13) Uani 1 1 d D . .
O34 O 0.4124(6) 0.1553(4) 0.6466(11) 0.411(15) Uani 1 1 d D . .
O1WA O 0.8703(5) 0.1043(2) 0.3569(4) 0.0776(18) Uani 1 1 d D . .
H2W1 H 0.545(3) 0.104(2) 0.529(5) 0.093 Uiso 1 1 d D . .
H2W2 H 0.491(5) 0.0558(14) 0.531(5) 0.093 Uiso 1 1 d D . .
H1W1 H 0.920(5) 0.091(3) 0.343(5) 0.093 Uiso 1 1 d D . .
H1W2 H 0.847(5) 0.1331(19) 0.329(4) 0.093 Uiso 1 1 d D . .

loop_
_atom_site_aniso_label
_atom_site_aniso_U_11
_atom_site_aniso_U_22
_atom_site_aniso_U_33
_atom_site_aniso_U_23
_atom_site_aniso_U_13
_atom_site_aniso_U_12
Y1 0.0706(6) 0.0534(5) 0.0444(5) -0.0072(4) 0.0029(4) 0.0012(4)
O2W 0.090(5) 0.071(4) 0.054(4) 0.004(3) 0.017(3) -0.008(3)
Cu1A 0.0823(8) 0.0552(6) 0.0407(6) -0.0002(5) 0.0089(5) -0.0067(5)
O1A 0.077(4) 0.047(3) 0.051(3) -0.003(2) 0.005(3) -0.007(3)
O2A 0.067(4) 0.052(3) 0.064(4) 0.000(3) 0.014(3) -0.006(3)
O3A 0.079(5) 0.072(4) 0.074(4) 0.018(3) 0.010(3) 0.015(4)
O4A 0.089(4) 0.059(3) 0.043(3) 0.018(3) 0.011(3) -0.004(3)
O5A 0.101(5) 0.093(4) 0.048(4) 0.008(3) 0.002(3) 0.013(4)
O6A 0.105(6) 0.103(5) 0.098(6) 0.056(5) 0.027(5) 0.014(4)
N1A 0.064(5) 0.070(4) 0.047(4) -0.009(4) 0.005(4) -0.032(4)
N2A 0.094(6) 0.068(4) 0.049(5) 0.016(4) 0.021(4) 0.014(4)
C1A 0.071(8) 0.075(7) 0.118(9) 0.038(6) 0.005(7) 0.043(6)
C2A 0.127(10) 0.043(5) 0.089(7) 0.031(5) 0.016(7) 0.034(6)
C3A 0.084(7) 0.074(6) 0.041(5) -0.003(4) 0.026(5) -0.009(6)
C4A 0.073(6) 0.033(4) 0.043(5) 0.014(4) 0.007(4) 0.017(4)
C5A 0.071(6) 0.056(5) 0.034(5) 0.004(4) -0.001(4) 0.003(5)
C6A 0.099(8) 0.080(6) 0.044(5) -0.001(5) -0.001(5) -0.001(6)
C7A 0.112(9) 0.088(7) 0.068(7) -0.005(6) -0.012(6) -0.012(7)
C8A 0.108(8) 0.095(7) 0.065(7) -0.025(6) 0.022(6) -0.042(6)
C9A 0.103(8) 0.073(6) 0.086(8) 0.018(6) 0.031(7) -0.004(6)
C10A 0.097(8) 0.063(6) 0.080(8) 0.028(6) 0.036(6) 0.010(6)
C11A 0.104(10) 0.123(10) 0.086(9) 0.044(8) 0.032(8) 0.028(8)
C12A 0.092(9) 0.149(10) 0.092(8) 0.065(8) 0.021(7) 0.075(8)
C13A 0.074(7) 0.088(7) 0.063(6) 0.036(6) -0.002(5) 0.052(6)
C14A 0.083(7) 0.076(6) 0.051(6) 0.033(5) 0.023(5) 0.055(6)
C15A 0.150(9) 0.094(6) 0.028(5) -0.023(4) 0.024(5) -0.007(6)
C16A 0.118(9) 0.094(7) 0.073(7) 0.008(5) 0.028(7) -0.018(6)
Cu1B 0.0781(8) 0.0577(6) 0.0519(6) -0.0040(5) -0.0002(5) -0.0033(5)
O1B 0.061(4) 0.046(3) 0.076(4) -0.008(3) 0.000(3) -0.007(3)
O2B 0.082(5) 0.069(4) 0.064(4) -0.014(3) 0.006(3) -0.014(3)
O3B 0.107(6) 0.102(5) 0.104(6) -0.002(4) 0.005(4) 0.041(5)
O4B 0.088(5) 0.056(3) 0.050(4) -0.010(3) 0.006(3) 0.010(3)
O5B 0.075(4) 0.070(3) 0.052(3) -0.007(3) 0.018(3) 0.006(3)
O6B 0.142(8) 0.171(7) 0.117(7) -0.100(6) 0.016(6) 0.019(7)
N1B 0.103(7) 0.100(6) 0.044(4) 0.010(4) 0.006(4) -0.020(5)
N2B 0.077(7) 0.113(7) 0.125(8) -0.067(6) -0.022(6) -0.002(5)
C1B 0.162(12) 0.074(7) 0.063(7) 0.014(6) 0.009(7) 0.031(8)
C2B 0.158(11) 0.066(6) 0.054(6) 0.002(5) 0.048(7) 0.011(7)
C3B 0.093(8) 0.052(6) 0.054(6) -0.007(4) 0.035(5) -0.008(6)
C4B 0.071(7) 0.052(5) 0.064(6) 0.003(4) 0.024(5) 0.001(5)
C5B 0.066(7) 0.088(7) 0.098(8) 0.000(6) 0.001(6) 0.014(6)
C6B 0.054(8) 0.319(18) 0.112(10) -0.076(12) -0.015(7) 0.033(10)
C7B 0.097(10) 0.086(8) 0.196(14) -0.017(8) -0.026(9) -0.008(7)
C8B 0.098(9) 0.114(8) 0.057(6) -0.004(6) -0.018(6) -0.042(7)
C9B 0.108(12) 0.244(15) 0.151(13) -0.146(12) -0.003(10) -0.040(11)
C10B 0.121(11) 0.102(8) 0.106(9) -0.049(7) 0.026(8) -0.006(7)
C11B 0.181(15) 0.134(10) 0.104(10) -0.044(9) 0.062(10) 0.032(11)
C12B 0.117(9) 0.086(6) 0.065(7) -0.024(6) 0.001(6) 0.031(6)
C13B 0.128(10) 0.049(5) 0.043(5) -0.011(4) 0.020(6) 0.008(6)
C14B 0.079(8) 0.054(5) 0.054(6) -0.019(4) -0.020(5) -0.019(5)
C15B 0.162(12) 0.151(10) 0.101(9) 0.042(8) -0.004(8) 0.010(9)
C16B 0.207(16) 0.088(8) 0.218(17) -0.009(10) -0.048(13) -0.026(9)
Cl1 0.127(2) 0.1002(19) 0.0808(19) -0.0144(15) 0.0303(18) -0.0141(17)
Cl2 0.137(3) 0.0839(17) 0.0792(17) 0.0151(15) 0.0381(17) 0.0161(17)
Cl3 0.167(4) 0.111(3) 0.232(5) -0.052(3) 0.125(4) -0.038(3)
O31 0.206(10) 0.116(6) 0.382(15) -0.128(8) 0.152(10) -0.024(6)
O32 0.112(7) 0.250(10) 0.202(10) 0.092(8) 0.032(7) -0.012(7)
O33 0.90(4) 0.158(9) 0.225(13) 0.024(10) 0.38(2) 0.042(16)
O34 0.241(15) 0.141(9) 0.96(5) -0.145(16) 0.34(2) -0.032(10)
O1WA 0.077(5) 0.083(4) 0.060(4) -0.002(3) 0.003(3) 0.035(3)

loop_
_atom_type_symbol
_atom_type_description
_atom_type_scat_dispersion_real
_atom_type_scat_dispersion_imag
_atom_type_scat_source
C C 0.0033 0.0016 'International Tables Vol C Tables 4.2.6.8 and 6.1.1.4'
H H 0.0000 0.0000 'International Tables Vol C Tables 4.2.6.8 and 6.1.1.4'
N N 0.0061 0.0033 'International Tables Vol C Tables 4.2.6.8 and 6.1.1.4'
O O 0.0106 0.0060 'International Tables Vol C Tables 4.2.6.8 and 6.1.1.4'
Cl Cl 0.1484 0.1585 'International Tables Vol C Tables 4.2.6.8 and 6.1.1.4'
Cu Cu 0.3201 1.2651 'International Tables Vol C Tables 4.2.6.8 and 6.1.1.4'
Y Y -2.7962 3.5667 'International Tables Vol C Tables 4.2.6.8 and 6.1.1.4'

loop_
_geom_angle_atom_site_label_1
_geom_angle_atom_site_label_2
_geom_angle_atom_site_label_3
_geom_angle
O4B Y1 O1A 134.86(18)
O4B Y1 O4A 127.13(19)
O1A Y1 O4A 62.24(16)
O4B Y1 O2B 129.2(2)
O1A Y1 O2B 95.96(18)
O4A Y1 O2B 71.46(19)
O4B Y1 O1B 64.14(18)
O1A Y1 O1B 157.83(17)
O4A Y1 O1B 119.23(17)
O2B Y1 O1B 66.06(17)
O4B Y1 O2W 104.1(2)
O1A Y1 O2W 88.41(18)
O4A Y1 O2W 128.19(18)
O2B Y1 O2W 70.42(19)
O1B Y1 O2W 73.70(19)
O4B Y1 O5B 66.89(19)
O1A Y1 O5B 73.81(18)
O4A Y1 O5B 79.05(18)
O2B Y1 O5B 150.13(18)
O1B Y1 O5B 128.23(18)
O2W Y1 O5B 135.36(17)
O4B Y1 O2A 79.07(17)
O1A Y1 O2A 65.94(16)
O4A Y1 O2A 124.19(18)
O2B Y1 O2A 134.14(18)
O1B Y1 O2A 116.56(18)
O2W Y1 O2A 67.47(17)
O5B Y1 O2A 67.90(17)
O4B Y1 O5A 70.46(19)
O1A Y1 O5A 124.1(2)
O4A Y1 O5A 64.68(19)
O2B Y1 O5A 82.94(19)
O1B Y1 O5A 68.7(2)
O2W Y1 O5A 140.34(19)
O5B Y1 O5A 80.25(18)
O2A Y1 O5A 142.59(17)
O4B Y1 Cu1B 33.28(13)
O1A Y1 Cu1B 168.01(12)
O4A Y1 Cu1B 121.00(12)
O2B Y1 Cu1B 95.97(14)
O1B Y1 Cu1B 33.17(12)
O2W Y1 Cu1B 96.71(14)
O5B Y1 Cu1B 95.11(13)
O2A Y1 Cu1B 106.02(13)
O5A Y1 Cu1B 56.54(16)
O4B Y1 Cu1A 135.96(16)
O1A Y1 Cu1A 32.51(12)
O4A Y1 Cu1A 30.13(11)
O2B Y1 Cu1A 85.75(15)
O1B Y1 Cu1A 147.09(11)
O2W Y1 Cu1A 113.77(14)
O5B Y1 Cu1A 70.48(13)
O2A Y1 Cu1A 95.03(14)
O5A Y1 Cu1A 92.21(16)
Cu1B Y1 Cu1A 147.98(5)
O4B Y1 H2W1 121.3(8)
O1A Y1 H2W1 70.4(8)
O4A Y1 H2W1 111.6(8)
O2B Y1 H2W1 67.5(16)
O1B Y1 H2W1 90.0(11)
O2W Y1 H2W1 19.1(5)
O5B Y1 H2W1 130.4(16)
O2A Y1 H2W1 66.7(16)
O5A Y1 H2W1 149.0(16)
Cu1B Y1 H2W1 115.6(6)
Cu1A Y1 H2W1 94.6(5)
Y1 O2W H2W1 69(7)
Y1 O2W H2W2 113(6)
H2W1 O2W H2W2 112(4)
O4A Cu1A O1A 79.1(2)
O4A Cu1A N1A 162.7(3)
O1A Cu1A N1A 91.2(2)
O4A Cu1A N2A 98.9(2)
O1A Cu1A N2A 171.3(3)
N1A Cu1A N2A 88.6(3)
O4A Cu1A O1WA 95.5(2)
O1A Cu1A O1WA 93.3(2)
N1A Cu1A O1WA 99.3(3)
N2A Cu1A O1WA 95.3(3)
O4A Cu1A Y1 39.35(14)
O1A Cu1A Y1 40.28(14)
N1A Cu1A Y1 131.1(2)
N2A Cu1A Y1 138.2(2)
O1WA Cu1A Y1 90.63(16)
C4A O1A Cu1A 115.5(5)
C4A O1A Y1 120.8(4)
Cu1A O1A Y1 107.2(2)
C3A O2A Y1 115.4(5)
C5A O3A C1A 121.2(7)
C14A O4A Cu1A 122.4(5)
C14A O4A Y1 124.4(6)
Cu1A O4A Y1 110.5(2)
C13A O5A Y1 116.9(5)
C11A O6A C10A 118.7(9)
C6A N1A C7A 110.3(7)
C6A N1A C15A 112.3(6)
C7A N1A C15A 109.4(6)
C6A N1A Cu1A 112.4(4)
C7A N1A Cu1A 106.0(5)
C15A N1A Cu1A 106.1(5)
C8A N2A C16A 111.5(7)
C8A N2A C9A 113.8(7)
C16A N2A C9A 108.5(6)
C8A N2A Cu1A 101.7(5)
C16A N2A Cu1A 114.4(5)
C9A N2A Cu1A 106.9(5)
C2A C1A O3A 122.9(8)
C2A C1A H1A 118.6
O3A C1A H1A 118.6
C1A C2A C3A 122.0(9)
C1A C2A H2A 119.0
C3A C2A H2A 119.0
O2A C3A C4A 120.3(7)
O2A C3A C2A 127.3(8)
C4A C3A C2A 112.3(8)
O1A C4A C5A 125.3(7)
O1A C4A C3A 114.1(7)
C5A C4A C3A 120.5(7)
O3A C5A C4A 121.1(7)
O3A C5A C6A 109.4(7)
C4A C5A C6A 129.1(7)
N1A C6A C5A 113.2(7)
N1A C6A H6A1 108.9
C5A C6A H6A1 108.9
N1A C6A H6A2 108.9
C5A C6A H6A2 108.9
H6A1 C6A H6A2 107.8
N1A C7A C8A 108.6(8)
N1A C7A H7A1 110.0
C8A C7A H7A1 110.0
N1A C7A H7A2 110.0
C8A C7A H7A2 110.0
H7A1 C7A H7A2 108.3
N2A C8A C7A 108.9(7)
N2A C8A H8A1 109.9
C7A C8A H8A1 109.9
N2A C8A H8A2 109.9
C7A C8A H8A2 109.9
H8A1 C8A H8A2 108.3
C10A C9A N2A 115.5(7)
C10A C9A H9A1 108.4
N2A C9A H9A1 108.4
C10A C9A H9A2 108.4
N2A C9A H9A2 108.4
H9A1 C9A H9A2 107.5
C14A C10A O6A 117.6(9)
C14A C10A C9A 125.6(8)
O6A C10A C9A 116.7(9)
O6A C11A C12A 127.6(10)
O6A C11A H11A 116.2
C12A C11A H11A 116.2
C11A C12A C13A 116.0(11)
C11A C12A H12A 122.0
C13A C12A H12A 122.0
O5A C13A C12A 126.2(10)
O5A C13A C14A 119.8(8)
C12A C13A C14A 114.0(10)
O4A C14A C10A 120.7(9)
O4A C14A C13A 113.5(8)
C10A C14A C13A 125.5(8)
N1A C15A H15A 109.5
N1A C15A H15B 109.5
H15A C15A H15B 109.5
N1A C15A H15C 109.5
H15A C15A H15C 109.5
H15B C15A H15C 109.5
N2A C16A H16A 109.5
N2A C16A H16B 109.5
H16A C16A H16B 109.5
N2A C16A H16C 109.5
H16A C16A H16C 109.5
H16B C16A H16C 109.5
O1B Cu1B O4B 83.2(2)
O1B Cu1B N2B 164.1(4)
O4B Cu1B N2B 93.4(3)
O1B Cu1B N1B 95.8(3)
O4B Cu1B N1B 177.6(3)
N2B Cu1B N1B 88.1(4)
O1B Cu1B Y1 44.42(16)
O4B Cu1B Y1 42.08(15)
N2B Cu1B Y1 135.4(3)
N1B Cu1B Y1 136.2(2)
C4B O1B Cu1B 121.5(5)
C4B O1B Y1 116.5(5)
Cu1B O1B Y1 102.4(2)
C3B O2B Y1 117.9(5)
C1B O3B C5B 116.4(8)
C14B O4B Cu1B 120.3(5)
C14B O4B Y1 119.0(5)
Cu1B O4B Y1 104.6(2)
C13B O5B Y1 117.8(6)
C11B O6B C10B 119.1(9)
C6B N1B C7B 113.7(10)
C6B N1B C15B 104.4(9)
C7B N1B C15B 106.8(8)
C6B N1B Cu1B 116.7(6)
C7B N1B Cu1B 108.6(6)
C15B N1B Cu1B 105.8(6)
C9B N2B C8B 116.8(10)
C9B N2B C16B 103.3(10)
C8B N2B C16B 104.6(9)
C9B N2B Cu1B 118.8(8)
C8B N2B Cu1B 107.9(6)
C16B N2B Cu1B 103.5(8)
O3B C1B C2B 126.1(9)
O3B C1B H1B 116.9
C2B C1B H1B 116.9
C1B C2B C3B 120.0(9)
C1B C2B H2B 120.0
C3B C2B H2B 120.0
O2B C3B C4B 120.9(8)
O2B C3B C2B 127.5(8)
C4B C3B C2B 111.6(8)
C5B C4B O1B 122.5(8)
C5B C4B C3B 122.9(8)
O1B C4B C3B 114.5(7)
C4B C5B O3B 122.9(8)
C4B C5B C6B 122.1(9)
O3B C5B C6B 114.8(9)
N1B C6B C5B 111.7(9)
N1B C6B H6B1 109.3
C5B C6B H6B1 109.3
N1B C6B H6B2 109.3
C5B C6B H6B2 109.3
H6B1 C6B H6B2 107.9
N1B C7B C8B 113.4(10)
N1B C7B H7B1 108.9
C8B C7B H7B1 108.9
N1B C7B H7B2 108.9
C8B C7B H7B2 108.9
H7B1 C7B H7B2 107.7
N2B C8B C7B 113.1(8)
N2B C8B H8B1 109.0
C7B C8B H8B1 109.0
N2B C8B H8B2 109.0
C7B C8B H8B2 109.0
H8B1 C8B H8B2 107.8
N2B C9B C10B 116.7(10)
N2B C9B H9B1 108.1
C10B C9B H9B1 108.1
N2B C9B H9B2 108.1
C10B C9B H9B2 108.1
H9B1 C9B H9B2 107.3
C14B C10B O6B 122.4(11)
C14B C10B C9B 127.9(11)
O6B C10B C9B 108.8(10)
C12B C11B O6B 122.1(11)
C12B C11B H11B 119.0
O6B C11B H11B 119.0
C11B C12B C13B 119.0(11)
C11B C12B H12B 120.5
C13B C12B H12B 120.5
O5B C13B C12B 123.1(10)
O5B C13B C14B 118.1(9)
C12B C13B C14B 118.8(9)
C10B C14B O4B 124.8(10)
C10B C14B C13B 117.6(11)
O4B C14B C13B 117.4(7)
N1B C15B H15D 109.5
N1B C15B H15E 109.5
H15D C15B H15E 109.5
N1B C15B H15F 109.5
H15D C15B H15F 109.5
H15E C15B H15F 109.5
N2B C16B H16D 109.5
N2B C16B H16E 109.5
H16D C16B H16E 109.5
N2B C16B H16F 109.5
H16D C16B H16F 109.5
H16E C16B H16F 109.5
O18 Cl1 O13 147.9(10)
O18 Cl1 O12 89.6(9)
O13 Cl1 O12 113.9(6)
O18 Cl1 O15 114.5(8)
O13 Cl1 O15 57.3(7)
O12 Cl1 O15 145.3(9)
O18 Cl1 O14 37.8(8)
O13 Cl1 O14 110.5(6)
O12 Cl1 O14 111.4(6)
O15 Cl1 O14 102.6(9)
O18 Cl1 O17 111.2(8)
O13 Cl1 O17 100.4(10)
O12 Cl1 O17 37.6(9)
O15 Cl1 O17 107.9(7)
O14 Cl1 O17 145.0(9)
O18 Cl1 O16 109.7(7)
O13 Cl1 O16 54.8(7)
O12 Cl1 O16 84.8(8)
O15 Cl1 O16 108.0(7)
O14 Cl1 O16 81.0(8)
O17 Cl1 O16 105.1(7)
O18 Cl1 O11 83.3(9)
O13 Cl1 O11 107.8(6)
O12 Cl1 O11 108.1(6)
O15 Cl1 O11 54.5(7)
O14 Cl1 O11 104.6(6)
O17 Cl1 O11 80.2(9)
O16 Cl1 O11 162.2(7)
O23 Cl2 O26 100.5(10)
O23 Cl2 O22 118.4(6)
O26 Cl2 O22 58.6(8)
O23 Cl2 O28 67.9(8)
O26 Cl2 O28 112.0(8)
O22 Cl2 O28 168.6(8)
O23 Cl2 O21 117.3(6)
O26 Cl2 O21 139.6(9)
O22 Cl2 O21 109.3(6)
O28 Cl2 O21 73.3(9)
O23 Cl2 O25 51.5(7)
O26 Cl2 O25 112.8(7)
O22 Cl2 O25 82.1(7)
O28 Cl2 O25 108.5(7)
O21 Cl2 O25 102.0(8)
O23 Cl2 O27 147.8(10)
O26 Cl2 O27 110.2(7)
O22 Cl2 O27 72.6(9)
O28 Cl2 O27 107.4(7)
O21 Cl2 O27 37.8(8)
O25 Cl2 O27 105.6(7)
O23 Cl2 O24 105.0(6)
O26 Cl2 O24 53.2(8)
O22 Cl2 O24 103.2(6)
O28 Cl2 O24 65.5(8)
O21 Cl2 O24 100.9(6)
O25 Cl2 O24 153.2(8)
O27 Cl2 O24 101.0(9)
O32 Cl3 O34 113.5(7)
O32 Cl3 O31 110.1(5)
O34 Cl3 O31 112.1(5)
O32 Cl3 O33 106.5(6)
O34 Cl3 O33 109.7(6)
O31 Cl3 O33 104.3(6)
Cu1A O1WA H1W1 150(6)
Cu1A O1WA H1W2 67(5)
H1W1 O1WA H1W2 112(4)

loop_
_geom_bond_atom_site_label_1
_geom_bond_atom_site_label_2
_geom_bond_distance
Y1 O4B 2.348(5)
Y1 O1A 2.379(5)
Y1 O4A 2.379(5)
Y1 O2B 2.427(6)
Y1 O1B 2.429(5)
Y1 O2W 2.444(7)
Y1 O5B 2.463(5)
Y1 O2A 2.508(5)
Y1 O5A 2.545(6)
Y1 Cu1B 3.389(3)
Y1 Cu1A 3.514(3)
Y1 H2W1 2.29(9)
O2W H2W1 0.80(2)
O2W H2W2 0.82(2)
Cu1A O4A 1.884(5)
Cu1A O1A 1.977(5)
Cu1A N1A 1.981(6)
Cu1A N2A 2.044(6)
Cu1A O1WA 2.399(5)
O1A C4A 1.341(7)
O2A C3A 1.283(9)
O3A C5A 1.328(8)
O3A C1A 1.332(10)
O4A C14A 1.348(8)
O5A C13A 1.297(10)
O6A C11A 1.321(11)
O6A C10A 1.365(10)
N1A C6A 1.469(9)
N1A C7A 1.485(10)
N1A C15A 1.498(9)
N2A C8A 1.481(9)
N2A C16A 1.495(10)
N2A C9A 1.499(10)
C1A C2A 1.313(11)
C1A H1A 0.9300
C2A C3A 1.475(11)
C2A H2A 0.9300
C3A C4A 1.464(10)
C4A C5A 1.389(10)
C5A C6A 1.507(10)
C6A H6A1 0.9700
C6A H6A2 0.9700
C7A C8A 1.512(10)
C7A H7A1 0.9700
C7A H7A2 0.9700
C8A H8A1 0.9700
C8A H8A2 0.9700
C9A C10A 1.456(11)
C9A H9A1 0.9700
C9A H9A2 0.9700
C10A C14A 1.350(11)
C11A C12A 1.393(13)
C11A H11A 0.9300
C12A C13A 1.422(11)
C12A H12A 0.9300
C13A C14A 1.453(12)
C15A H15A 0.9600
C15A H15B 0.9600
C15A H15C 0.9600
C16A H16A 0.9600
C16A H16B 0.9600
C16A H16C 0.9600
Cu1B O1B 1.899(5)
Cu1B O4B 1.922(5)
Cu1B N2B 1.961(7)
Cu1B N1B 1.978(8)
O1B C4B 1.350(8)
O2B C3B 1.240(9)
O3B C1B 1.306(11)
O3B C5B 1.387(9)
O4B C14B 1.343(10)
O5B C13B 1.262(8)
O6B C11B 1.375(14)
O6B C10B 1.386(12)
N1B C6B 1.388(12)
N1B C7B 1.404(11)
N1B C15B 1.551(11)
N2B C9B 1.421(14)
N2B C8B 1.487(11)
N2B C16B 1.588(15)
C1B C2B 1.355(13)
C1B H1B 0.9300
C2B C3B 1.477(11)
C2B H2B 0.9300
C3B C4B 1.444(10)
C4B C5B 1.335(10)
C5B C6B 1.582(13)
C6B H6B1 0.9700
C6B H6B2 0.9700
C7B C8B 1.490(13)
C7B H7B1 0.9700
C7B H7B2 0.9700
C8B H8B1 0.9700
C8B H8B2 0.9700
C9B C10B 1.523(14)
C9B H9B1 0.9700
C9B H9B2 0.9700
C10B C14B 1.321(11)
C11B C12B 1.315(13)
C11B H11B 0.9300
C12B C13B 1.427(12)
C12B H12B 0.9300
C13B C14B 1.437(12)
C15B H15D 0.9600
C15B H15E 0.9600
C15B H15F 0.9600
C16B H16D 0.9600
C16B H16E 0.9600
C16B H16F 0.9600
Cl1 O18 1.398(8)
Cl1 O13 1.411(7)
Cl1 O12 1.417(7)
Cl1 O15 1.422(8)
Cl1 O14 1.449(7)
Cl1 O17 1.463(8)
Cl1 O16 1.478(8)
Cl1 O11 1.482(7)
Cl2 O23 1.363(7)
Cl2 O26 1.404(8)
Cl2 O22 1.410(7)
Cl2 O28 1.430(8)
Cl2 O21 1.444(7)
Cl2 O25 1.453(8)
Cl2 O27 1.468(8)
Cl2 O24 1.532(7)
Cl3 O32 1.397(6)
Cl3 O34 1.406(7)
Cl3 O31 1.439(5)
Cl3 O33 1.453(7)
O1WA H1W1 0.81(2)
O1WA H1W2 0.82(2)
